data_1519455
loop_
_publ_author_name
'Willenbacher, Johannes'
'Altintas, Ozcan'
'Trouillet, Vanessa'
'Kn\"ofel, Nicolai'
'Monteiro, Michael J.'
'Roesky, Peter W.'
'Barner-Kowollik, Christopher'

_publ_section_title
;
 Pd-complex driven formation of single-chain nanoparticles
;
_journal_issue 24
_journal_name_full 'Polym. Chem.'
_journal_page_first 4358
_journal_paper_doi 10.1039/C5PY00389J
_journal_volume 6
_journal_year 2015
_chemical_formula_moiety 'C56 H50 Cl2 O4 P2 Pd'
_chemical_formula_sum 'C56 H50 Cl2 O4 P2 Pd'
_chemical_formula_weight 1026.20
_space_group_crystal_system triclinic
_space_group_IT_number 2
_space_group_name_Hall '-P 1'
_space_group_name_H-M_alt 'P -1'
_symmetry_space_group_name_Hall '-P 1'
_symmetry_space_group_name_H-M 'P -1'
_atom_sites_solution_hydrogens geom
_atom_sites_solution_primary heavy
_audit_creation_date 2015-04-16
_audit_creation_method
;
Olex2 1.2
(compiled 2015.01.26 svn.r3150 for OlexSys, GUI svn.r4998)
;
_audit_update_record
;
2015-04-17 deposited with the CCDC.
2015-04-23 downloaded from the CCDC.
;
_cell_angle_alpha 89.46(3)
_cell_angle_beta 87.53(3)
_cell_angle_gamma 73.09(3)
_cell_formula_units_Z 2
_cell_length_a 10.118(2)
_cell_length_b 14.622(3)
_cell_length_c 17.316(4)
_cell_measurement_reflns_used 15145
_cell_measurement_temperature 150(2)
_cell_measurement_theta_max 29.54
_cell_measurement_theta_min 1.87
_cell_volume 2448.8(10)
_computing_cell_refinement 'STOE X-AREA'
_computing_data_collection 'STOE X-AREA'
_computing_data_reduction 'STOE X-RED'
_computing_molecular_graphics 'Olex2 (Dolomanov et al., 2009)'
_computing_publication_material 'Olex2 (Dolomanov et al., 2009)'
_computing_structure_refinement 'ShelXL (Sheldrick, 2013)'
_computing_structure_solution 'ShelXS (Sheldrick, 2013)'
_diffrn_ambient_temperature 150.15
_diffrn_detector 'image plate (34 cm diameter)'
_diffrn_detector_area_resol_mean 6.67
_diffrn_detector_type STOE
_diffrn_measured_fraction_theta_full 0.987
_diffrn_measured_fraction_theta_max 0.986
_diffrn_measurement_device '2-circle goniometer'
_diffrn_measurement_device_type 'STOE IPDS 2'
_diffrn_measurement_method 'rotation method'
_diffrn_radiation_collimation '0.5 mm diameter, multiple pinhole'
_diffrn_radiation_monochromator graphite
_diffrn_radiation_type MoK\a
_diffrn_radiation_wavelength 0.71073
_diffrn_reflns_av_R_equivalents 0.0607
_diffrn_reflns_av_unetI/netI 0.0804
_diffrn_reflns_laue_measured_fraction_full 0.987
_diffrn_reflns_laue_measured_fraction_max 0.986
_diffrn_reflns_limit_h_max 12
_diffrn_reflns_limit_h_min -11
_diffrn_reflns_limit_k_max 18
_diffrn_reflns_limit_k_min -18
_diffrn_reflns_limit_l_max 21
_diffrn_reflns_limit_l_min -21
_diffrn_reflns_number 18856
_diffrn_reflns_point_group_measured_fraction_full 0.987
_diffrn_reflns_point_group_measured_fraction_max 0.986
_diffrn_reflns_theta_full 25.242
_diffrn_reflns_theta_max 26.000
_diffrn_reflns_theta_min 1.869
_diffrn_source 'sealed X-ray tube, 12 x 0.4 mm long-fine focus'
_exptl_absorpt_coefficient_mu 0.600
_exptl_absorpt_correction_T_max 0.9600
_exptl_absorpt_correction_T_min 0.8876
_exptl_absorpt_correction_type integration
_exptl_absorpt_process_details 'STOE X-RED & X-SHAPE'
_exptl_crystal_colour yellow
_exptl_crystal_colour_primary yellow
_exptl_crystal_density_diffrn 1.392
_exptl_crystal_description prism
_exptl_crystal_F_000 1056
_exptl_crystal_size_max 0.35
_exptl_crystal_size_mid 0.194
_exptl_crystal_size_min 0.068
_refine_diff_density_max 1.095
_refine_diff_density_min -0.539
_refine_diff_density_rms 0.082
_refine_ls_extinction_method none
_refine_ls_goodness_of_fit_ref 0.866
_refine_ls_hydrogen_treatment constr
_refine_ls_matrix_type full
_refine_ls_number_parameters 607
_refine_ls_number_reflns 9493
_refine_ls_number_restraints 0
_refine_ls_restrained_S_all 0.866
_refine_ls_R_factor_all 0.0556
_refine_ls_R_factor_gt 0.0322
_refine_ls_shift/su_max 0.002
_refine_ls_shift/su_mean 0.000
_refine_ls_structure_factor_coef Fsqd
_refine_ls_weighting_details
;
 w=1/[\s^2^(Fo^2^)+(0.0320P)^2^]
 where P=(Fo^2^+2Fc^2^)/3
;
_refine_ls_weighting_scheme calc
_refine_ls_wR_factor_gt 0.0654
_refine_ls_wR_factor_ref 0.0745
_reflns_Friedel_coverage 0.000
_reflns_number_gt 6557
_reflns_number_total 9493
_reflns_threshold_expression 'I > 2\s(I)'
_cod_data_source_file c5py00389j2.cif
_cod_data_source_block nk11(2)
_cod_depositor_comments 'Adding full bibliography for 1519454--1519455.cif.'
_cod_original_cell_volume 2448.8(9)
_cod_database_code 1519455
_shelxl_version_number 2013-2
_shelx_space_group_comment
;
The symmetry employed for this shelxl refinement is uniquely defined
by the following loop, which should always be used as a source of
symmetry information in preference to the above space-group names.
They are only intended as comments.
;
_olex2_refinement_description
;
1. Fixed Uiso
 At 1.2 times of:
  All C(H) groups, All C(H,H) groups
 At 1.5 times of:
  All C(H,H,H) groups
2. Others
 Fixed Sof: C27A(0.5) H27A(0.5) H27B(0.5) C28B(0.5) H28D(0.5) H28E(0.5)
 H28F(0.5) C27B(0.5) H27C(0.5) H27D(0.5) C28A(0.5) H28A(0.5) H28B(0.5) H28C(0.5)
3.a Secondary CH2 refined with riding coordinates:
 C20(H20A,H20B), C48(H48A,H48B), C55(H55A,H55B), C27A(H27A,H27B), C27B(H27C,
 H27D)
3.b Aromatic/amide H refined with riding coordinates:
 C2(H2), C3(H3), C4(H4), C5(H5), C6(H6), C8(H8), C9(H9), C10(H10), C11(H11),
 C12(H12), C14(H14), C15(H15), C17(H17), C18(H18), C22(H22), C23(H23), C25(H25),
  C26(H26), C30(H30), C31(H31), C32(H32), C33(H33), C34(H34), C36(H36),
 C37(H37), C38(H38), C39(H39), C40(H40), C42(H42), C43(H43), C45(H45), C46(H46),
  C50(H50), C51(H51), C53(H53), C54(H54)
3.c Idealised Me refined as rotating group:
 C56(H56A,H56B,H56C), C28B(H28D,H28E,H28F), C28A(H28A,H28B,H28C)
;
_olex2_submission_special_instructions 'No special instructions were received'

loop_
_space_group_symop_operation_xyz
'x, y, z'
'-x, -y, -z'

loop_
_atom_site_label
_atom_site_type_symbol
_atom_site_fract_x
_atom_site_fract_y
_atom_site_fract_z
_atom_site_U_iso_or_equiv
_atom_site_adp_type
_atom_site_occupancy
_atom_site_site_symmetry_order
_atom_site_calc_flag
_atom_site_refinement_flags_posn
_atom_site_refinement_flags_occupancy
_atom_site_disorder_assembly
_atom_site_disorder_group
Pd1 Pd 0.98698(3) 0.79870(2) 0.72159(2) 0.01772(6) Uani 1 1 d . . . .
Cl1 Cl 1.21934(8) 0.75413(6) 0.69374(5) 0.03106(18) Uani 1 1 d . . . .
Cl2 Cl 0.75340(8) 0.84827(6) 0.74832(5) 0.0377(2) Uani 1 1 d . . . .
P1 P 0.96644(8) 0.68245(5) 0.63450(4) 0.01962(16) Uani 1 1 d . . . .
P2 P 1.00850(8) 0.89394(5) 0.82448(4) 0.01848(16) Uani 1 1 d . . . .
O1 O 1.4759(2) 0.51822(14) 0.36014(12) 0.0314(5) Uani 1 1 d . . . .
O2 O 1.4371(2) 0.67614(15) 0.34043(12) 0.0312(5) Uani 1 1 d . . . .
O3 O 0.6175(3) 0.8700(2) 1.14530(15) 0.0601(9) Uani 1 1 d . . . .
O4 O 0.6912(4) 0.71434(19) 1.11937(18) 0.0687(10) Uani 1 1 d . . . .
C1 C 0.8069(3) 0.69956(19) 0.58418(18) 0.0233(7) Uani 1 1 d . . . .
C2 C 0.7990(4) 0.7144(2) 0.50455(19) 0.0327(7) Uani 1 1 d . . . .
H2 H 0.8803 0.7122 0.4742 0.039 Uiso 1 1 calc R . . .
C3 C 0.6732(4) 0.7324(3) 0.4694(2) 0.0435(9) Uani 1 1 d . . . .
H3 H 0.6688 0.7422 0.4151 0.052 Uiso 1 1 calc R . . .
C4 C 0.5554(4) 0.7361(2) 0.5130(2) 0.0390(9) Uani 1 1 d . . . .
H4 H 0.4693 0.7497 0.4889 0.047 Uiso 1 1 calc R . . .
C5 C 0.5611(4) 0.7203(2) 0.5915(2) 0.0400(9) Uani 1 1 d . . . .
H5 H 0.4793 0.7213 0.6210 0.048 Uiso 1 1 calc R . . .
C6 C 0.6858(3) 0.7028(2) 0.6277(2) 0.0328(8) Uani 1 1 d . . . .
H6 H 0.6889 0.6932 0.6820 0.039 Uiso 1 1 calc R . . .
C7 C 0.9886(3) 0.5716(2) 0.68851(18) 0.0256(7) Uani 1 1 d . . . .
C8 C 1.0695(3) 0.5559(2) 0.75331(18) 0.0279(7) Uani 1 1 d . . . .
H8 H 1.1086 0.6036 0.7701 0.033 Uiso 1 1 calc R . . .
C9 C 1.0928(4) 0.4700(2) 0.7932(2) 0.0353(8) Uani 1 1 d . . . .
H9 H 1.1497 0.4587 0.8366 0.042 Uiso 1 1 calc R . . .
C10 C 1.0340(4) 0.4011(2) 0.7704(2) 0.0445(10) Uani 1 1 d . . . .
H10 H 1.0481 0.3434 0.7988 0.053 Uiso 1 1 calc R . . .
C11 C 0.9545(4) 0.4164(3) 0.7058(2) 0.0475(10) Uani 1 1 d . . . .
H11 H 0.9152 0.3686 0.6894 0.057 Uiso 1 1 calc R . . .
C12 C 0.9320(4) 0.5008(2) 0.6650(2) 0.0369(8) Uani 1 1 d . . . .
H12 H 0.8776 0.5106 0.6206 0.044 Uiso 1 1 calc R . . .
C13 C 1.1009(3) 0.6548(2) 0.55772(16) 0.0200(6) Uani 1 1 d . . . .
C14 C 1.1849(3) 0.5627(2) 0.54182(17) 0.0225(6) Uani 1 1 d . . . .
H14 H 1.1723 0.5103 0.5711 0.027 Uiso 1 1 calc R . . .
C15 C 1.2872(3) 0.5470(2) 0.48308(17) 0.0244(6) Uani 1 1 d . . . .
H15 H 1.3457 0.4842 0.4730 0.029 Uiso 1 1 calc R . . .
C16 C 1.3039(3) 0.6231(2) 0.43913(17) 0.0230(6) Uani 1 1 d . . . .
C17 C 1.2195(3) 0.7156(2) 0.45442(17) 0.0230(6) Uani 1 1 d . . . .
H17 H 1.2305 0.7676 0.4241 0.028 Uiso 1 1 calc R . . .
C18 C 1.1200(3) 0.7313(2) 0.51373(17) 0.0228(6) Uani 1 1 d . . . .
H18 H 1.0638 0.7945 0.5248 0.027 Uiso 1 1 calc R . . .
C19 C 1.4122(3) 0.6100(2) 0.37474(17) 0.0250(7) Uani 1 1 d . . . .
C20 C 1.5770(3) 0.4980(2) 0.29428(19) 0.0356(8) Uani 1 1 d . . . .
H20A H 1.6468 0.4355 0.3019 0.043 Uiso 1 1 calc R . . .
H20B H 1.6255 0.5478 0.2911 0.043 Uiso 1 1 calc R . . .
C21 C 1.5052(3) 0.4960(2) 0.22051(19) 0.0300(7) Uani 1 1 d . . . .
C22 C 1.4797(4) 0.5711(2) 0.1694(2) 0.0400(9) Uani 1 1 d . . . .
H22 H 1.5112 0.6248 0.1799 0.048 Uiso 1 1 calc R . . .
C23 C 1.4091(5) 0.5696(3) 0.1032(2) 0.0527(11) Uani 1 1 d . . . .
H23 H 1.3945 0.6218 0.0683 0.063 Uiso 1 1 calc R . . .
C24 C 1.3590(5) 0.4935(2) 0.0865(2) 0.0506(10) Uani 1 1 d . . . .
C25 C 1.3885(5) 0.4170(3) 0.1367(3) 0.0559(11) Uani 1 1 d . . . .
H25 H 1.3580 0.3630 0.1259 0.067 Uiso 1 1 calc R . . .
C26 C 1.4615(4) 0.4172(2) 0.2021(2) 0.0437(9) Uani 1 1 d . . . .
H26 H 1.4821 0.3630 0.2351 0.052 Uiso 1 1 calc R . . .
C29 C 1.1802(3) 0.87520(19) 0.86101(17) 0.0212(6) Uani 1 1 d . . . .
C30 C 1.2188(3) 0.8321(2) 0.93241(19) 0.0301(7) Uani 1 1 d . . . .
H30 H 1.1528 0.8144 0.9653 0.036 Uiso 1 1 calc R . . .
C31 C 1.3534(4) 0.8154(2) 0.9548(2) 0.0383(8) Uani 1 1 d . . . .
H31 H 1.3794 0.7866 1.0034 0.046 Uiso 1 1 calc R . . .
C32 C 1.4505(4) 0.8404(2) 0.9070(2) 0.0382(8) Uani 1 1 d . . . .
H32 H 1.5432 0.8272 0.9223 0.046 Uiso 1 1 calc R . . .
C33 C 1.4127(3) 0.8844(2) 0.8372(2) 0.0322(8) Uani 1 1 d . . . .
H33 H 1.4789 0.9030 0.8050 0.039 Uiso 1 1 calc R . . .
C34 C 1.2788(3) 0.9016(2) 0.81385(19) 0.0265(7) Uani 1 1 d . . . .
H34 H 1.2534 0.9315 0.7655 0.032 Uiso 1 1 calc R . . .
C35 C 0.9457(3) 1.02264(19) 0.81030(16) 0.0190(6) Uani 1 1 d . . . .
C36 C 0.8512(3) 1.0593(2) 0.75278(18) 0.0280(7) Uani 1 1 d . . . .
H36 H 0.8261 1.0171 0.7187 0.034 Uiso 1 1 calc R . . .
C37 C 0.7945(3) 1.1574(2) 0.7459(2) 0.0363(8) Uani 1 1 d . . . .
H37 H 0.7305 1.1823 0.7069 0.044 Uiso 1 1 calc R . . .
C38 C 0.8300(4) 1.2187(2) 0.7949(2) 0.0370(9) Uani 1 1 d . . . .
H38 H 0.7895 1.2857 0.7902 0.044 Uiso 1 1 calc R . . .
C39 C 0.9249(4) 1.1832(2) 0.8512(2) 0.0343(8) Uani 1 1 d . . . .
H39 H 0.9501 1.2259 0.8847 0.041 Uiso 1 1 calc R . . .
C40 C 0.9831(3) 1.0851(2) 0.85858(18) 0.0272(7) Uani 1 1 d . . . .
H40 H 1.0488 1.0608 0.8968 0.033 Uiso 1 1 calc R . . .
C41 C 0.9042(3) 0.8693(2) 0.90713(17) 0.0207(6) Uani 1 1 d . . . .
C42 C 0.8144(3) 0.9407(2) 0.95075(17) 0.0233(6) Uani 1 1 d . . . .
H42 H 0.8028 1.0058 0.9377 0.028 Uiso 1 1 calc R . . .
C43 C 0.7404(3) 0.9178(2) 1.01401(17) 0.0258(7) Uani 1 1 d . . . .
H43 H 0.6787 0.9673 1.0442 0.031 Uiso 1 1 calc R . . .
C44 C 0.7565(3) 0.8231(2) 1.03292(17) 0.0241(6) Uani 1 1 d . . . .
C45 C 0.8445(3) 0.7510(2) 0.98812(19) 0.0291(7) Uani 1 1 d . . . .
H45 H 0.8548 0.6860 1.0007 0.035 Uiso 1 1 calc R . . .
C46 C 0.9178(3) 0.7737(2) 0.92477(19) 0.0306(7) Uani 1 1 d . . . .
H46 H 0.9770 0.7243 0.8935 0.037 Uiso 1 1 calc R . . .
C47 C 0.6855(3) 0.7947(2) 1.10340(19) 0.0310(7) Uani 1 1 d . . . .
C48 C 0.5576(6) 0.8524(4) 1.2210(2) 0.0745(17) Uani 1 1 d . . . .
H48A H 0.5736 0.7829 1.2288 0.089 Uiso 1 1 calc R . . .
H48B H 0.4566 0.8838 1.2234 0.089 Uiso 1 1 calc R . . .
C49 C 0.6250(4) 0.8922(2) 1.2827(2) 0.0391(9) Uani 1 1 d . . . .
C50 C 0.7640(5) 0.8575(3) 1.2940(2) 0.0504(11) Uani 1 1 d . . . .
H50 H 0.8185 0.8058 1.2631 0.060 Uiso 1 1 calc R . . .
C51 C 0.8264(4) 0.8963(3) 1.3494(2) 0.0503(11) Uani 1 1 d . . . .
H51 H 0.9229 0.8707 1.3561 0.060 Uiso 1 1 calc R . . .
C52 C 0.7500(4) 0.9717(3) 1.3951(2) 0.0465(10) Uani 1 1 d . . . .
C53 C 0.6099(4) 1.0053(3) 1.3842(2) 0.0453(9) Uani 1 1 d . . . .
H53 H 0.5545 1.0562 1.4156 0.054 Uiso 1 1 calc R . . .
C54 C 0.5487(4) 0.9667(3) 1.3288(2) 0.0414(9) Uani 1 1 d . . . .
H54 H 0.4522 0.9918 1.3221 0.050 Uiso 1 1 calc R . . .
C55 C 0.8180(6) 1.0160(4) 1.4541(3) 0.0828(18) Uani 1 1 d . . . .
H55A H 0.7967 1.0853 1.4435 0.099 Uiso 1 1 calc R . . .
H55B H 0.9194 0.9878 1.4478 0.099 Uiso 1 1 calc R . . .
C56 C 0.7737(6) 1.0027(4) 1.5371(2) 0.0686(13) Uani 1 1 d . . . .
H56A H 0.6748 1.0352 1.5452 0.103 Uiso 1 1 calc GR . . .
H56B H 0.8263 1.0299 1.5719 0.103 Uiso 1 1 calc GR . . .
H56C H 0.7915 0.9343 1.5478 0.103 Uiso 1 1 calc GR . . .
C27A C 1.2539(18) 0.4888(17) 0.0235(14) 0.056(4) Uani 0.5 1 d . P A 1
H27A H 1.2954 0.4331 -0.0108 0.067 Uiso 0.5 1 calc R P A 1
H27B H 1.1691 0.4799 0.0491 0.067 Uiso 0.5 1 calc R P A 1
C28B C 1.2180(15) 0.5744(7) -0.0220(7) 0.093(5) Uani 0.5 1 d . P A 1
H28D H 1.1679 0.6287 0.0109 0.139 Uiso 0.5 1 calc GR P A 1
H28E H 1.1591 0.5671 -0.0637 0.139 Uiso 0.5 1 calc GR P A 1
H28F H 1.3024 0.5859 -0.0444 0.139 Uiso 0.5 1 calc GR P A 1
C27B C 1.2979(18) 0.4971(16) 0.0086(13) 0.044(3) Uani 0.5 1 d . P A 2
H27C H 1.3212 0.4322 -0.0142 0.053 Uiso 0.5 1 calc R P A 2
H27D H 1.3336 0.5386 -0.0269 0.053 Uiso 0.5 1 calc R P A 2
C28A C 1.1373(11) 0.5388(9) 0.0228(6) 0.071(3) Uani 0.5 1 d . P A 2
H28A H 1.1046 0.4995 0.0608 0.106 Uiso 0.5 1 calc GR P A 2
H28B H 1.0915 0.5386 -0.0259 0.106 Uiso 0.5 1 calc GR P A 2
H28C H 1.1155 0.6045 0.0422 0.106 Uiso 0.5 1 calc GR P A 2

loop_
_atom_site_aniso_label
_atom_site_aniso_U_11
_atom_site_aniso_U_22
_atom_site_aniso_U_33
_atom_site_aniso_U_23
_atom_site_aniso_U_13
_atom_site_aniso_U_12
Pd1 0.01341(12) 0.02205(11) 0.01802(12) -0.00262(8) 0.00116(8) -0.00585(8)
Cl1 0.0157(4) 0.0404(4) 0.0367(5) -0.0164(4) 0.0042(3) -0.0077(3)
Cl2 0.0151(4) 0.0550(5) 0.0420(5) -0.0187(4) 0.0036(4) -0.0088(4)
P1 0.0179(4) 0.0237(4) 0.0190(4) -0.0015(3) 0.0021(3) -0.0091(3)
P2 0.0170(4) 0.0211(4) 0.0177(4) -0.0004(3) 0.0004(3) -0.0062(3)
O1 0.0290(13) 0.0318(11) 0.0265(12) -0.0007(9) 0.0103(10) 0.0005(9)
O2 0.0287(13) 0.0364(12) 0.0256(12) 0.0027(10) 0.0048(10) -0.0060(10)
O3 0.100(2) 0.0691(18) 0.0308(14) -0.0158(13) 0.0338(15) -0.0596(18)
O4 0.093(3) 0.0469(16) 0.064(2) 0.0147(14) 0.0385(18) -0.0223(16)
C1 0.0253(17) 0.0208(14) 0.0260(16) -0.0048(12) -0.0006(13) -0.0099(12)
C2 0.0296(19) 0.0444(19) 0.0288(18) 0.0057(15) -0.0040(14) -0.0177(15)
C3 0.038(2) 0.061(2) 0.039(2) 0.0145(18) -0.0147(17) -0.0247(18)
C4 0.027(2) 0.0344(18) 0.059(3) 0.0010(17) -0.0146(17) -0.0123(15)
C5 0.0196(18) 0.046(2) 0.058(3) -0.0130(18) 0.0019(17) -0.0167(16)
C6 0.0232(18) 0.0487(19) 0.0313(18) -0.0087(15) 0.0034(14) -0.0182(15)
C7 0.0246(17) 0.0252(14) 0.0277(17) 0.0004(12) 0.0058(13) -0.0092(12)
C8 0.0306(18) 0.0288(15) 0.0234(16) -0.0015(13) 0.0031(13) -0.0080(13)
C9 0.046(2) 0.0321(17) 0.0271(18) 0.0043(14) -0.0024(15) -0.0103(15)
C10 0.062(3) 0.0349(18) 0.039(2) 0.0129(16) -0.0006(19) -0.0196(18)
C11 0.066(3) 0.0380(19) 0.052(2) 0.0090(17) -0.011(2) -0.0351(19)
C12 0.047(2) 0.0390(18) 0.0351(19) 0.0032(15) -0.0129(17) -0.0271(17)
C13 0.0177(15) 0.0268(14) 0.0176(14) -0.0030(11) -0.0010(12) -0.0096(12)
C14 0.0257(17) 0.0243(14) 0.0196(15) 0.0003(12) -0.0023(12) -0.0106(12)
C15 0.0240(17) 0.0253(14) 0.0231(16) -0.0041(12) -0.0017(13) -0.0058(12)
C16 0.0193(16) 0.0306(15) 0.0191(15) -0.0021(12) -0.0023(12) -0.0073(12)
C17 0.0245(17) 0.0259(14) 0.0199(15) 0.0017(12) -0.0018(12) -0.0093(12)
C18 0.0202(16) 0.0207(14) 0.0277(16) -0.0014(12) -0.0001(13) -0.0062(12)
C19 0.0189(16) 0.0335(16) 0.0204(15) 0.0014(13) -0.0030(12) -0.0041(13)
C20 0.0250(19) 0.0410(18) 0.0327(19) -0.0028(15) 0.0120(15) 0.0014(14)
C21 0.0247(18) 0.0303(16) 0.0328(18) -0.0065(14) 0.0098(14) -0.0060(13)
C22 0.058(3) 0.0323(17) 0.0321(19) -0.0036(15) 0.0008(17) -0.0179(17)
C23 0.081(3) 0.0358(19) 0.037(2) 0.0024(17) -0.010(2) -0.0094(19)
C24 0.058(3) 0.0334(19) 0.052(2) -0.0143(17) -0.015(2) 0.0027(18)
C25 0.052(3) 0.038(2) 0.079(3) -0.006(2) -0.013(2) -0.0140(18)
C26 0.041(2) 0.0363(19) 0.053(2) 0.0066(17) -0.0035(19) -0.0103(16)
C29 0.0198(16) 0.0188(13) 0.0242(16) -0.0024(12) 0.0002(12) -0.0042(11)
C30 0.0326(19) 0.0315(16) 0.0277(17) 0.0053(14) -0.0080(14) -0.0110(14)
C31 0.038(2) 0.0354(18) 0.042(2) 0.0067(16) -0.0204(17) -0.0101(15)
C32 0.0221(18) 0.0346(17) 0.057(2) -0.0066(17) -0.0146(17) -0.0046(14)
C33 0.0166(17) 0.0362(17) 0.046(2) -0.0089(15) -0.0006(14) -0.0115(14)
C34 0.0261(18) 0.0267(15) 0.0265(17) -0.0035(13) 0.0016(13) -0.0076(13)
C35 0.0162(15) 0.0248(14) 0.0177(14) 0.0028(11) 0.0023(11) -0.0091(11)
C36 0.0242(17) 0.0361(16) 0.0248(16) 0.0078(13) -0.0021(13) -0.0104(13)
C37 0.0258(19) 0.0417(19) 0.038(2) 0.0217(16) -0.0010(15) -0.0048(15)
C38 0.032(2) 0.0256(16) 0.050(2) 0.0117(16) 0.0108(17) -0.0050(14)
C39 0.041(2) 0.0252(15) 0.039(2) -0.0022(14) 0.0088(16) -0.0136(14)
C40 0.0267(18) 0.0301(16) 0.0278(17) 0.0013(13) -0.0011(13) -0.0127(13)
C41 0.0177(15) 0.0273(14) 0.0200(15) 0.0012(12) -0.0019(12) -0.0111(12)
C42 0.0274(17) 0.0220(14) 0.0225(15) -0.0024(12) 0.0019(13) -0.0108(12)
C43 0.0257(17) 0.0300(15) 0.0241(16) -0.0080(13) 0.0045(13) -0.0121(13)
C44 0.0221(17) 0.0349(16) 0.0199(15) 0.0030(13) -0.0024(12) -0.0151(13)
C45 0.0305(18) 0.0243(15) 0.0343(18) 0.0042(13) 0.0013(14) -0.0111(13)
C46 0.0307(19) 0.0257(15) 0.0327(18) -0.0030(13) 0.0084(14) -0.0051(13)
C47 0.0286(19) 0.0447(19) 0.0261(17) 0.0040(15) -0.0009(14) -0.0206(15)
C48 0.111(4) 0.115(4) 0.031(2) -0.022(2) 0.034(3) -0.089(4)
C49 0.052(3) 0.0455(19) 0.0273(18) -0.0023(15) 0.0185(17) -0.0289(18)
C50 0.052(3) 0.042(2) 0.052(3) -0.0016(18) 0.028(2) -0.0112(19)
C51 0.029(2) 0.067(3) 0.054(3) 0.024(2) 0.0026(19) -0.0125(19)
C52 0.056(3) 0.061(2) 0.033(2) 0.0146(18) -0.0045(18) -0.034(2)
C53 0.052(3) 0.041(2) 0.038(2) -0.0090(17) 0.0030(18) -0.0076(18)
C54 0.033(2) 0.051(2) 0.036(2) -0.0016(17) 0.0037(16) -0.0052(17)
C55 0.103(5) 0.132(5) 0.048(3) 0.013(3) -0.021(3) -0.086(4)
C56 0.086(4) 0.097(4) 0.039(2) 0.000(2) -0.009(2) -0.049(3)
C27A 0.039(12) 0.058(7) 0.069(12) -0.018(7) -0.013(8) -0.010(8)
C28B 0.126(12) 0.048(6) 0.085(9) -0.025(6) -0.066(8) 0.014(6)
C27B 0.035(10) 0.047(7) 0.047(7) -0.023(5) 0.000(6) -0.007(6)
C28A 0.050(7) 0.094(8) 0.051(6) -0.023(5) -0.011(5) 0.007(6)

loop_
_atom_type_symbol
_atom_type_description
_atom_type_scat_dispersion_real
_atom_type_scat_dispersion_imag
_atom_type_scat_source
C C 0.0033 0.0016 'International Tables Vol C Tables 4.2.6.8 and 6.1.1.4'
H H 0.0000 0.0000 'International Tables Vol C Tables 4.2.6.8 and 6.1.1.4'
O O 0.0106 0.0060 'International Tables Vol C Tables 4.2.6.8 and 6.1.1.4'
P P 0.1023 0.0942 'International Tables Vol C Tables 4.2.6.8 and 6.1.1.4'
Cl Cl 0.1484 0.1585 'International Tables Vol C Tables 4.2.6.8 and 6.1.1.4'
Pd Pd -0.9988 1.0072 'International Tables Vol C Tables 4.2.6.8 and 6.1.1.4'

loop_
_geom_angle_atom_site_label_1
_geom_angle_atom_site_label_2
_geom_angle_atom_site_label_3
_geom_angle
Cl1 Pd1 Cl2 178.18(4)
Cl1 Pd1 P1 89.01(4)
Cl1 Pd1 P2 92.00(4)
Cl2 Pd1 P1 91.96(4)
Cl2 Pd1 P2 87.31(4)
P2 Pd1 P1 169.99(3)
C1 P1 Pd1 119.99(10)
C1 P1 C7 105.05(14)
C1 P1 C13 104.14(14)
C7 P1 Pd1 107.29(11)
C13 P1 Pd1 113.64(10)
C13 P1 C7 105.59(13)
C29 P2 Pd1 117.48(10)
C29 P2 C35 103.93(13)
C29 P2 C41 104.82(14)
C35 P2 Pd1 116.39(10)
C35 P2 C41 105.10(13)
C41 P2 Pd1 107.90(10)
C19 O1 C20 116.1(2)
C47 O3 C48 117.5(3)
C2 C1 P1 122.7(2)
C2 C1 C6 118.7(3)
C6 C1 P1 118.6(2)
C3 C2 C1 120.5(3)
C4 C3 C2 120.0(4)
C3 C4 C5 120.4(3)
C4 C5 C6 120.3(3)
C5 C6 C1 120.0(3)
C8 C7 P1 118.9(2)
C12 C7 P1 121.8(3)
C12 C7 C8 119.2(3)
C9 C8 C7 119.8(3)
C10 C9 C8 120.6(3)
C9 C10 C11 119.7(3)
C12 C11 C10 120.4(3)
C11 C12 C7 120.4(3)
C14 C13 P1 123.2(2)
C14 C13 C18 119.4(3)
C18 C13 P1 117.5(2)
C15 C14 C13 120.1(3)
C16 C15 C14 120.1(3)
C15 C16 C17 120.1(3)
C15 C16 C19 122.2(3)
C17 C16 C19 117.6(3)
C18 C17 C16 119.7(3)
C17 C18 C13 120.6(3)
O1 C19 C16 112.1(2)
O2 C19 O1 124.6(3)
O2 C19 C16 123.2(3)
O1 C20 C21 110.1(3)
C22 C21 C20 121.7(3)
C22 C21 C26 118.0(3)
C26 C21 C20 120.3(3)
C21 C22 C23 120.9(3)
C22 C23 C24 121.5(4)
C23 C24 C27A 127.7(9)
C23 C24 C27B 115.3(8)
C25 C24 C23 117.4(4)
C25 C24 C27A 114.2(9)
C25 C24 C27B 126.5(8)
C26 C25 C24 121.4(4)
C25 C26 C21 120.7(3)
C30 C29 P2 122.8(2)
C34 C29 P2 118.0(2)
C34 C29 C30 119.1(3)
C31 C30 C29 119.7(3)
C30 C31 C32 120.6(3)
C33 C32 C31 120.1(3)
C32 C33 C34 120.1(3)
C33 C34 C29 120.4(3)
C36 C35 P2 119.5(2)
C40 C35 P2 120.9(2)
C40 C35 C36 119.5(3)
C37 C36 C35 119.6(3)
C38 C37 C36 120.5(3)
C37 C38 C39 120.3(3)
C38 C39 C40 119.9(3)
C35 C40 C39 120.2(3)
C42 C41 P2 122.6(2)
C42 C41 C46 119.9(3)
C46 C41 P2 117.5(2)
C41 C42 C43 120.1(3)
C44 C43 C42 120.1(3)
C43 C44 C45 120.0(3)
C43 C44 C47 122.1(3)
C45 C44 C47 117.9(3)
C44 C45 C46 120.0(3)
C45 C46 C41 119.9(3)
O3 C47 C44 111.5(3)
O4 C47 O3 124.5(3)
O4 C47 C44 124.0(3)
O3 C48 C49 108.5(3)
C50 C49 C48 121.6(4)
C50 C49 C54 117.9(4)
C54 C49 C48 120.5(4)
C49 C50 C51 121.4(4)
C52 C51 C50 120.7(4)
C51 C52 C55 121.0(4)
C53 C52 C51 117.5(4)
C53 C52 C55 121.5(4)
C54 C53 C52 121.4(4)
C53 C54 C49 121.1(4)
C52 C55 C56 114.4(4)
C28B C27A C24 111.3(14)
C24 C27B C28A 106.1(11)

loop_
_geom_bond_atom_site_label_1
_geom_bond_atom_site_label_2
_geom_bond_distance
Pd1 Cl1 2.2807(10)
Pd1 Cl2 2.2892(11)
Pd1 P1 2.3426(10)
Pd1 P2 2.3276(10)
P1 C1 1.820(3)
P1 C7 1.825(3)
P1 C13 1.821(3)
P2 C29 1.819(3)
P2 C35 1.821(3)
P2 C41 1.836(3)
O1 C19 1.330(4)
O1 C20 1.472(4)
O2 C19 1.212(4)
O3 C47 1.320(4)
O3 C48 1.472(4)
O4 C47 1.190(4)
C1 C2 1.396(4)
C1 C6 1.399(4)
C2 C3 1.388(5)
C3 C4 1.371(5)
C4 C5 1.377(5)
C5 C6 1.389(5)
C7 C8 1.396(4)
C7 C12 1.392(4)
C8 C9 1.391(4)
C9 C10 1.379(5)
C10 C11 1.384(6)
C11 C12 1.381(5)
C13 C14 1.391(4)
C13 C18 1.401(4)
C14 C15 1.391(4)
C15 C16 1.388(4)
C16 C17 1.395(4)
C16 C19 1.502(4)
C17 C18 1.379(4)
C20 C21 1.501(5)
C21 C22 1.375(5)
C21 C26 1.393(5)
C22 C23 1.381(5)
C23 C24 1.387(6)
C24 C25 1.381(6)
C24 C27A 1.57(2)
C24 C27B 1.50(2)
C25 C26 1.379(6)
C29 C30 1.400(4)
C29 C34 1.399(4)
C30 C31 1.384(5)
C31 C32 1.384(5)
C32 C33 1.380(5)
C33 C34 1.382(5)
C35 C36 1.402(4)
C35 C40 1.385(4)
C36 C37 1.387(4)
C37 C38 1.371(5)
C38 C39 1.387(5)
C39 C40 1.390(4)
C41 C42 1.375(4)
C41 C46 1.397(4)
C42 C43 1.394(4)
C43 C44 1.384(4)
C44 C45 1.384(4)
C44 C47 1.505(4)
C45 C46 1.389(4)
C48 C49 1.500(6)
C49 C50 1.370(6)
C49 C54 1.376(5)
C50 C51 1.383(6)
C51 C52 1.382(6)
C52 C53 1.380(6)
C52 C55 1.505(6)
C53 C54 1.374(6)
C55 C56 1.515(6)
C27A C28B 1.44(2)
C27B C28A 1.569(17)
